data_4085134
loop_
_publ_author_name
'Brill, Marcel'
'Collado, Alba'
'Cordes, David B.'
'Slawin, Alexandra M. Z.'
'Vogt, Matthias'
'Gr\"utzmacher, Hansj\"org'
'Nolan, Steven P.'

_publ_section_title
;
 Synthesis and Characterization of Gold(I) Complexes of
 Dibenzotropylidene-Functionalized NHC Ligands (Trop-NHCs)
;
_journal_issue 1
_journal_name_full Organometallics
_journal_page_first 263
_journal_paper_doi 10.1021/om501093s
_journal_volume 34
_journal_year 2015
_chemical_absolute_configuration ad
_chemical_formula_moiety 'C21 H16 Au F6 N3 O4 S2'
_chemical_formula_sum 'C21 H16 Au F6 N3 O4 S2'
_chemical_formula_weight 749.45
_space_group_IT_number 33
_symmetry_cell_setting orthorhombic
_symmetry_Int_Tables_number 33
_symmetry_space_group_name_Hall 'P 2c -2n'
_symmetry_space_group_name_H-M 'P n a 21'
_atom_sites_solution_hydrogens geom
_atom_sites_solution_primary direct
_atom_sites_solution_secondary difmap
_cell_angle_alpha 90.0000
_cell_angle_beta 90.0000
_cell_angle_gamma 90.0000
_cell_formula_units_Z 4
_cell_length_a 14.0960(11)
_cell_length_b 8.0824(7)
_cell_length_c 21.8364(18)
_cell_measurement_reflns_used 7885
_cell_measurement_temperature 173
_cell_measurement_theta_max 25.40
_cell_measurement_theta_min 1.90
_cell_volume 2487.8(4)
_computing_cell_refinement 'CrystalClear-SM Expert 2.1 b32'
_computing_data_collection 'CrystalClear-SM Expert 2.1 b32 (Rigaku, 2014)'
_computing_data_reduction 'CrystalClear-SM Expert 2.1 b32'
_computing_molecular_graphics 'CrystalStructure 4.1'
_computing_publication_material 'CrystalStructure 4.1 (Rigaku, 2014)'
_computing_structure_refinement 'SHELXL-2013 (Sheldrick, 2013)'
_computing_structure_solution 'DIRDIF99-PATTY (Gould, et al., 1999)'
_diffrn_ambient_temperature 173
_diffrn_detector_area_resol_mean 11.628
_diffrn_measured_fraction_theta_full 0.999
_diffrn_measured_fraction_theta_max 0.999
_diffrn_measurement_device_type 'Rigaku XtaLAB P200'
_diffrn_measurement_method \w
_diffrn_radiation_type 'Mo K\a'
_diffrn_radiation_wavelength 0.71075
_diffrn_reflns_av_R_equivalents 0.0544
_diffrn_reflns_Laue_measured_fraction_full 0.999
_diffrn_reflns_Laue_measured_fraction_max 0.999
_diffrn_reflns_limit_h_max 16
_diffrn_reflns_limit_h_min -16
_diffrn_reflns_limit_k_max 9
_diffrn_reflns_limit_k_min -9
_diffrn_reflns_limit_l_max 24
_diffrn_reflns_limit_l_min -26
_diffrn_reflns_number 28746
_diffrn_reflns_point_group_measured_fraction_full 0.988
_diffrn_reflns_point_group_measured_fraction_max 0.987
_diffrn_reflns_theta_full 25.242
_diffrn_reflns_theta_max 25.384
_diffrn_reflns_theta_min 2.687
_diffrn_standards_number 0
_exptl_absorpt_coefficient_mu 6.181
_exptl_absorpt_correction_T_max 0.734
_exptl_absorpt_correction_T_min 0.485
_exptl_absorpt_correction_type multi-scan
_exptl_absorpt_process_details 'REQAB (Rigaku, 1998)'
_exptl_crystal_colour colorless
_exptl_crystal_density_diffrn 2.001
_exptl_crystal_density_method 'not measured'
_exptl_crystal_description prism
_exptl_crystal_F_000 1440.00
_exptl_crystal_size_max 0.240
_exptl_crystal_size_mid 0.120
_exptl_crystal_size_min 0.050
_refine_diff_density_max 0.98
_refine_diff_density_min -0.43
_refine_ls_abs_structure_details
;
 Flack x determined using 1832 quotients [(I+)-(I-)]/[(I+)+(I-)]
 (Parsons and Flack (2004), Acta Cryst. A60, s61).
;
_refine_ls_abs_structure_Flack -0.019(5)
_refine_ls_extinction_method none
_refine_ls_goodness_of_fit_ref 0.907
_refine_ls_hydrogen_treatment constr
_refine_ls_number_parameters 335
_refine_ls_number_reflns 4511
_refine_ls_number_restraints 1
_refine_ls_R_factor_all 0.0236
_refine_ls_R_factor_gt 0.0218
_refine_ls_shift/su_max 0.001
_refine_ls_structure_factor_coef Fsqd
_refine_ls_weighting_details 'w = 1/[\s^2^(Fo^2^)+(0.0189P)^2^+0.0000P] where P=(Fo^2^+2Fc^2^)/3'
_refine_ls_weighting_scheme calc
_refine_ls_wR_factor_gt 0.0475
_refine_ls_wR_factor_ref 0.0477
_reflns_number_gt 4062
_reflns_number_total 4511
_reflns_threshold_expression F^2^>2.0\s(F^2^)
_cod_data_source_file om501093s_si_002.cif
_cod_data_source_block Me-3
_cod_depositor_comments 'Adding full bibliography for 4085130--4085139.cif.'
_cod_database_code 4085134
_shelxl_res_file
;
TITL MBSN8
CELL  0.71075 14.09600 8.08240 21.83640 90.00000 90.00000 90.00000
ZERR  4 0.00110 0.00070 0.00180 0.00000 0.00000 0.00000
LATT -1
SYMM .50-X, .50+Y, .50+Z
SYMM .50+X, .50-Y,    +Z
SYMM    -X,    -Y, .50+Z
SFAC C H F N O S AU
UNIT 84 64 24 12 16 8 4
L.S. 5
FMAP 2
PLAN 5
WPDB -2
HTAB
BOND $H
CONF
LIST 4
TEMP -100.0
ACTA
SIZE 0.240 0.120 0.050
WGHT    0.018900
FVAR       0.55631
AU1   7    0.679710    0.482102    0.497140    11.00000    0.03979    0.03759 =
         0.02829   -0.00775    0.00358   -0.00550
S1    6    0.625824    0.762956    0.593883    11.00000    0.08540    0.04250 =
         0.04139   -0.01048    0.02623   -0.01990
S2    6    0.629591    0.432881    0.639479    11.00000    0.05571    0.05066 =
         0.02978   -0.00447   -0.00034   -0.00380
F1    3    0.484394    0.754692    0.517903    11.00000    0.11221    0.10273 =
         0.06567    0.00976   -0.00809    0.01995
F2    3    0.473627    0.938389    0.587762    11.00000    0.15744    0.05166 =
         0.11631    0.00774    0.03856    0.02750
F3    3    0.446983    0.686381    0.608713    11.00000    0.07148    0.07887 =
         0.09745    0.03130    0.01153    0.00019
F4    3    0.809388    0.355901    0.638704    11.00000    0.06568    0.15131 =
         0.09733   -0.03677   -0.00720    0.02611
F5    3    0.778658    0.566299    0.691254    11.00000    0.09362    0.14962 =
         0.10321   -0.06270   -0.03554   -0.00099
F6    3    0.739061    0.328812    0.724484    11.00000    0.10172    0.22324 =
         0.06922    0.04013   -0.02564    0.02139
O1    5    0.672518    0.846290    0.545621    11.00000    0.11842    0.05111 =
         0.05794   -0.01220    0.04206   -0.03155
O2    5    0.636475    0.813552    0.655655    11.00000    0.10130    0.05544 =
         0.04598   -0.02271    0.02568   -0.02378
O3    5    0.616414    0.276339    0.613373    11.00000    0.09320    0.04498 =
         0.04156    0.00428   -0.01318   -0.00716
O4    5    0.568810    0.491980    0.685918    11.00000    0.06972    0.06182 =
         0.03951    0.00600    0.01849    0.00104
N2    4    0.673580    0.291905    0.379387    11.00000    0.02592    0.03672 =
         0.02299   -0.00437   -0.00074   -0.00231
N5    4    0.775838    0.486704    0.376368    11.00000    0.02598    0.03525 =
         0.03583   -0.00708    0.00207   -0.00113
N6    4    0.644827    0.566648    0.584740    11.00000    0.06094    0.04494 =
         0.02275   -0.00882    0.01245   -0.01189
C1    1    0.712024    0.413677    0.412785    11.00000    0.02821    0.03455 =
         0.02015   -0.00194    0.00258   -0.00002
C3    1    0.714326    0.286968    0.322364    11.00000    0.02931    0.04344 =
         0.03015   -0.00860    0.00380   -0.00183
AFIX  43
H3    2    0.700397    0.210693    0.290507    11.00000   -1.20000
AFIX   0
C4    1    0.777654    0.410741    0.320311    11.00000    0.03042    0.04120 =
         0.03455   -0.00043    0.01096    0.00109
AFIX  43
H4    2    0.816400    0.440123    0.286416    11.00000   -1.20000
AFIX   0
C6    1    0.602509    0.172008    0.404711    11.00000    0.03382    0.03332 =
         0.02466   -0.00068   -0.00392   -0.00318
AFIX  13
H6    2    0.632689    0.118316    0.441080    11.00000   -1.20000
AFIX   0
C7    1    0.513452    0.256626    0.427399    11.00000    0.03026    0.02645 =
         0.03528   -0.00545    0.00665   -0.00978
C8    1    0.491614    0.245575    0.488836    11.00000    0.04718    0.04135 =
         0.03193   -0.00167    0.00196   -0.00987
AFIX  43
H8    2    0.531097    0.182425    0.515233    11.00000   -1.20000
AFIX   0
C9    1    0.412493    0.325779    0.512582    11.00000    0.05487    0.06395 =
         0.03767   -0.01421    0.01790   -0.01994
AFIX  43
H9    2    0.397399    0.315896    0.554824    11.00000   -1.20000
AFIX   0
C10   1    0.356415    0.419128    0.474751    11.00000    0.03813    0.05333 =
         0.06542   -0.02612    0.01538   -0.00223
AFIX  43
H10   2    0.303474    0.477294    0.490916    11.00000   -1.20000
AFIX   0
C11   1    0.376855    0.428268    0.413795    11.00000    0.03513    0.03254 =
         0.06100   -0.01121    0.00188    0.00087
AFIX  43
H11   2    0.337075    0.492860    0.388072    11.00000   -1.20000
AFIX   0
C12   1    0.454369    0.345860    0.387775    11.00000    0.03175    0.02372 =
         0.04004   -0.00319    0.00083   -0.00749
C13   1    0.467007    0.351043    0.321783    11.00000    0.03133    0.02789 =
         0.04686    0.00468   -0.00389   -0.00050
AFIX  43
H13   2    0.449107    0.451312    0.302243    11.00000   -1.20000
AFIX   0
C14   1    0.500398    0.233327    0.285426    11.00000    0.03411    0.04008 =
         0.02738    0.00448   -0.00311   -0.00563
AFIX  43
H14   2    0.502412    0.257836    0.242897    11.00000   -1.20000
AFIX   0
C15   1    0.534625    0.069022    0.303853    11.00000    0.02647    0.03163 =
         0.03129   -0.00152    0.00412   -0.00624
C16   1    0.519374   -0.063495    0.263113    11.00000    0.03337    0.04741 =
         0.02842   -0.00148   -0.00067   -0.00575
AFIX  43
H16   2    0.491734   -0.042350    0.224215    11.00000   -1.20000
AFIX   0
C17   1    0.543689   -0.222611    0.278549    11.00000    0.04227    0.03436 =
         0.05379   -0.01399    0.00482   -0.00663
AFIX  43
H17   2    0.532957   -0.310502    0.250506    11.00000   -1.20000
AFIX   0
C18   1    0.583777   -0.254240    0.334973    11.00000    0.03464    0.03009 =
         0.05669   -0.00166    0.00045    0.00064
AFIX  43
H18   2    0.597735   -0.364776    0.346706    11.00000   -1.20000
AFIX   0
C19   1    0.603575   -0.125513    0.374316    11.00000    0.02865    0.03795 =
         0.04081    0.00495   -0.00387    0.00130
AFIX  43
H19   2    0.633932   -0.147914    0.412262    11.00000   -1.20000
AFIX   0
C20   1    0.580096    0.035315    0.359577    11.00000    0.02652    0.03147 =
         0.02938   -0.00115    0.00226   -0.00124
C21   1    0.836360    0.625391    0.393593    11.00000    0.04393    0.04137 =
         0.06038   -0.01358    0.00937   -0.01054
AFIX 137
H21A  2    0.901733    0.586531    0.398731    11.00000   -1.20000
H21B  2    0.813737    0.672992    0.432200    11.00000   -1.20000
H21C  2    0.834290    0.709870    0.361428    11.00000   -1.20000
AFIX   0
C23   1    0.500488    0.786049    0.576783    11.00000    0.10031    0.04609 =
         0.05756    0.00913    0.01498    0.00633
C24   1    0.746347    0.418531    0.675257    11.00000    0.06990    0.11903 =
         0.04484   -0.02524   -0.00647    0.01666
HKLF 4
 
REM  MBSN8
REM R1 =  0.0218 for    4062 Fo > 4sig(Fo)  and  0.0236 for all    4511 data
REM    335 parameters refined using      1 restraints
 
END  
     
WGHT      0.0189      0.0000 

REM Instructions for potential hydrogen bonds
EQIV $1 -x+3/2, y-1/2, z-1/2
HTAB C3 F5_$1

REM Highest difference peak  0.978,  deepest hole -0.432,  1-sigma level  0.075
Q1    1   0.7411  0.4288  0.4969  11.00000  0.05    0.98
Q2    1   0.6218  0.4443  0.4837  11.00000  0.05    0.87
Q3    1   0.6187  0.4435  0.5090  11.00000  0.05    0.85
Q4    1   0.6794  0.6232  0.4969  11.00000  0.05    0.63
Q5    1   0.7379  0.5554  0.4888  11.00000  0.05    0.58
;

loop_
_symmetry_equiv_pos_site_id
_symmetry_equiv_pos_as_xyz
1 +X,+Y,+Z
2 1/2-X,1/2+Y,1/2+Z
3 1/2+X,1/2-Y,+Z
4 -X,-Y,1/2+Z

loop_
_atom_site_label
_atom_site_type_symbol
_atom_site_fract_x
_atom_site_fract_y
_atom_site_fract_z
_atom_site_U_iso_or_equiv
_atom_site_adp_type
_atom_site_occupancy
_atom_site_site_symmetry_multiplicity
_atom_site_calc_flag
_atom_site_refinement_flags
Au1 Au 0.67971(2) 0.48210(2) 0.49714(3) 0.03522(9) Uani 1 4 d .
S1 S 0.62582(19) 0.7630(3) 0.59388(10) 0.0564(6) Uani 1 4 d .
S2 S 0.62959(15) 0.4329(3) 0.63948(9) 0.0454(5) Uani 1 4 d .
F1 F 0.4844(5) 0.7547(8) 0.5179(3) 0.094(2) Uani 1 4 d .
F2 F 0.4736(6) 0.9384(7) 0.5878(3) 0.108(2) Uani 1 4 d .
F3 F 0.4470(4) 0.6864(7) 0.6087(3) 0.0826(17) Uani 1 4 d .
F4 F 0.8094(4) 0.3559(10) 0.6387(3) 0.105(2) Uani 1 4 d .
F5 F 0.7787(5) 0.5663(10) 0.6913(3) 0.115(3) Uani 1 4 d .
F6 F 0.7391(5) 0.3288(12) 0.7245(3) 0.131(3) Uani 1 4 d .
O1 O 0.6725(5) 0.8463(7) 0.5456(3) 0.076(2) Uani 1 4 d .
O2 O 0.6365(5) 0.8136(7) 0.6557(3) 0.0676(18) Uani 1 4 d .
O3 O 0.6164(5) 0.2763(7) 0.6134(2) 0.0599(17) Uani 1 4 d .
O4 O 0.5688(5) 0.4920(6) 0.6859(3) 0.0570(16) Uani 1 4 d .
N2 N 0.6736(4) 0.2919(7) 0.3794(3) 0.0285(13) Uani 1 4 d .
N5 N 0.7758(4) 0.4867(6) 0.3764(3) 0.0324(13) Uani 1 4 d .
N6 N 0.6448(5) 0.5666(8) 0.5847(3) 0.0429(15) Uani 1 4 d .
C1 C 0.7120(5) 0.4137(8) 0.4128(3) 0.0276(14) Uani 1 4 d .
C3 C 0.7143(5) 0.2870(9) 0.3224(3) 0.0343(16) Uani 1 4 d .
C4 C 0.7776(6) 0.4107(10) 0.3203(4) 0.0354(18) Uani 1 4 d .
C6 C 0.6025(5) 0.1720(8) 0.4047(3) 0.0306(15) Uani 1 4 d .
C7 C 0.5134(5) 0.2566(8) 0.4274(3) 0.0307(15) Uani 1 4 d .
C8 C 0.4916(5) 0.2456(8) 0.4888(4) 0.0402(17) Uani 1 4 d .
C9 C 0.4125(6) 0.3258(10) 0.5126(3) 0.052(2) Uani 1 4 d .
C10 C 0.3564(6) 0.4191(10) 0.4748(4) 0.052(2) Uani 1 4 d .
C11 C 0.3769(5) 0.4283(9) 0.4138(4) 0.0429(18) Uani 1 4 d .
C12 C 0.4544(5) 0.3459(7) 0.3878(3) 0.0318(15) Uani 1 4 d .
C13 C 0.4670(5) 0.3510(8) 0.3218(3) 0.0354(16) Uani 1 4 d .
C14 C 0.5004(5) 0.2333(8) 0.2854(3) 0.0339(16) Uani 1 4 d .
C15 C 0.5346(5) 0.0690(8) 0.3039(3) 0.0298(14) Uani 1 4 d .
C16 C 0.5194(5) -0.0635(9) 0.2631(3) 0.0364(16) Uani 1 4 d .
C17 C 0.5437(5) -0.2226(9) 0.2786(4) 0.0435(18) Uani 1 4 d .
C18 C 0.5838(5) -0.2542(9) 0.3350(4) 0.0405(18) Uani 1 4 d .
C19 C 0.6036(5) -0.1255(9) 0.3743(4) 0.0358(16) Uani 1 4 d .
C20 C 0.5801(5) 0.0353(8) 0.3596(3) 0.0291(14) Uani 1 4 d .
C21 C 0.8364(5) 0.6254(9) 0.3936(4) 0.049(2) Uani 1 4 d .
C23 C 0.5005(8) 0.7861(11) 0.5768(5) 0.068(3) Uani 1 4 d .
C24 C 0.7463(9) 0.4185(19) 0.6753(5) 0.078(4) Uani 1 4 d .
H3 H 0.7004 0.21069 0.29051 0.0412 Uiso 1 4 calc R
H4 H 0.8164 0.44012 0.28642 0.0425 Uiso 1 4 calc R
H6 H 0.63269 0.11832 0.44108 0.0367 Uiso 1 4 calc R
H8 H 0.5311 0.18242 0.51523 0.0482 Uiso 1 4 calc R
H9 H 0.3974 0.3159 0.55482 0.0626 Uiso 1 4 calc R
H10 H 0.30347 0.47729 0.49092 0.0627 Uiso 1 4 calc R
H11 H 0.33708 0.49286 0.38807 0.0515 Uiso 1 4 calc R
H13 H 0.44911 0.45131 0.30224 0.0424 Uiso 1 4 calc R
H14 H 0.50241 0.25784 0.2429 0.0406 Uiso 1 4 calc R
H16 H 0.49173 -0.04235 0.22421 0.0437 Uiso 1 4 calc R
H17 H 0.53296 -0.3105 0.25051 0.0522 Uiso 1 4 calc R
H18 H 0.59773 -0.36478 0.34671 0.0486 Uiso 1 4 calc R
H19 H 0.63393 -0.14791 0.41226 0.0430 Uiso 1 4 calc R
H21A H 0.90173 0.58653 0.39873 0.0583 Uiso 1 4 calc R
H21B H 0.81374 0.67299 0.4322 0.0583 Uiso 1 4 calc R
H21C H 0.83429 0.70987 0.36143 0.0583 Uiso 1 4 calc R

loop_
_atom_site_aniso_label
_atom_site_aniso_U_11
_atom_site_aniso_U_22
_atom_site_aniso_U_33
_atom_site_aniso_U_12
_atom_site_aniso_U_13
_atom_site_aniso_U_23
Au1 0.03979(14) 0.03759(13) 0.02829(13) -0.00550(10) 0.0036(2) -0.0077(3)
S1 0.0854(18) 0.0425(11) 0.0414(11) -0.0199(11) 0.0262(11) -0.0105(9)
S2 0.0557(13) 0.0507(11) 0.0298(10) -0.0038(9) -0.0003(9) -0.0045(9)
F1 0.112(5) 0.103(4) 0.066(5) 0.020(3) -0.008(3) 0.010(3)
F2 0.157(7) 0.052(3) 0.116(6) 0.028(4) 0.039(5) 0.008(3)
F3 0.071(4) 0.079(4) 0.097(5) 0.000(3) 0.012(3) 0.031(3)
F4 0.066(4) 0.151(7) 0.097(5) 0.026(4) -0.007(4) -0.037(5)
F5 0.094(5) 0.150(6) 0.103(5) -0.001(5) -0.036(4) -0.063(5)
F6 0.102(5) 0.223(9) 0.069(5) 0.021(6) -0.026(4) 0.040(5)
O1 0.118(6) 0.051(4) 0.058(4) -0.032(3) 0.042(4) -0.012(3)
O2 0.101(5) 0.055(4) 0.046(4) -0.024(4) 0.026(4) -0.023(3)
O3 0.093(5) 0.045(3) 0.042(3) -0.007(3) -0.013(4) 0.004(3)
O4 0.070(4) 0.062(4) 0.040(3) 0.001(3) 0.018(3) 0.006(3)
N2 0.026(3) 0.037(3) 0.023(3) -0.002(3) -0.001(2) -0.004(2)
N5 0.026(3) 0.035(3) 0.036(3) -0.001(2) 0.002(3) -0.007(2)
N6 0.061(4) 0.045(3) 0.023(3) -0.012(3) 0.012(3) -0.009(3)
C1 0.028(4) 0.035(3) 0.020(3) -0.000(3) 0.003(3) -0.002(3)
C3 0.029(4) 0.043(4) 0.030(4) -0.002(3) 0.004(3) -0.009(3)
C4 0.030(4) 0.041(4) 0.035(4) 0.001(4) 0.011(3) -0.000(4)
C6 0.034(4) 0.033(4) 0.025(3) -0.003(3) -0.004(3) -0.001(3)
C7 0.030(4) 0.026(3) 0.035(4) -0.010(3) 0.007(3) -0.005(3)
C8 0.047(4) 0.041(3) 0.032(4) -0.010(3) 0.002(4) -0.002(4)
C9 0.055(5) 0.064(5) 0.038(5) -0.020(4) 0.018(4) -0.014(4)
C10 0.038(4) 0.053(5) 0.065(6) -0.002(4) 0.015(4) -0.026(4)
C11 0.035(4) 0.033(4) 0.061(5) 0.001(3) 0.002(4) -0.011(4)
C12 0.032(4) 0.024(3) 0.040(4) -0.007(3) 0.001(3) -0.003(3)
C13 0.031(4) 0.028(3) 0.047(4) -0.001(3) -0.004(3) 0.005(3)
C14 0.034(4) 0.040(4) 0.027(4) -0.006(3) -0.003(3) 0.004(3)
C15 0.026(4) 0.032(3) 0.031(4) -0.006(3) 0.004(3) -0.002(3)
C16 0.033(4) 0.047(4) 0.028(4) -0.006(3) -0.001(3) -0.001(3)
C17 0.042(5) 0.034(4) 0.054(5) -0.007(3) 0.005(4) -0.014(3)
C18 0.035(4) 0.030(4) 0.057(5) 0.001(3) 0.000(4) -0.002(4)
C19 0.029(4) 0.038(4) 0.041(4) 0.001(3) -0.004(3) 0.005(3)
C20 0.027(4) 0.031(3) 0.029(3) -0.001(3) 0.002(3) -0.001(3)
C21 0.044(5) 0.041(4) 0.060(5) -0.011(3) 0.009(4) -0.014(4)
C23 0.100(8) 0.046(5) 0.058(6) 0.006(5) 0.015(6) 0.009(4)
C24 0.070(8) 0.119(10) 0.045(6) 0.017(8) -0.006(6) -0.025(7)

loop_
_atom_type_symbol
_atom_type_description
_atom_type_scat_dispersion_real
_atom_type_scat_dispersion_imag
_atom_type_scat_source
C C 0.0033 0.0016
;
International Tables for Crystallography
(Vol. C, Tables 4.2.6.8 and 6.1.1.4)
;
H H 0.0000 0.0000
;
International Tables for Crystallography
(Vol. C, Table 6.1.1.4)
;
F F 0.0171 0.0103
;
International Tables for Crystallography
(Vol. C, Tables 4.2.6.8 and 6.1.1.4)
;
N N 0.0061 0.0033
;
International Tables for Crystallography
(Vol. C, Tables 4.2.6.8 and 6.1.1.4)
;
O O 0.0106 0.0060
;
International Tables for Crystallography
(Vol. C, Tables 4.2.6.8 and 6.1.1.4)
;
S S 0.1246 0.1234
;
International Tables for Crystallography
(Vol. C, Tables 4.2.6.8 and 6.1.1.4)
;
Au Au -2.0133 8.8022
;
International Tables for Crystallography
(Vol. C, Tables 4.2.6.8 and 6.1.1.4)
;

loop_
_geom_angle_atom_site_label_1
_geom_angle_atom_site_label_2
_geom_angle_atom_site_label_3
_geom_angle
_geom_angle_publ_flag
N6 Au1 C1 177.1(2) yes
O1 S1 O2 121.5(4) yes
O1 S1 N6 107.3(3) yes
O1 S1 C23 104.5(4) yes
O2 S1 N6 112.4(3) yes
O2 S1 C23 105.6(4) yes
N6 S1 C23 103.7(4) yes
O3 S2 O4 121.2(4) yes
O3 S2 N6 108.6(3) yes
O3 S2 C24 103.7(6) yes
O4 S2 N6 112.6(3) yes
O4 S2 C24 105.2(5) yes
N6 S2 C24 103.8(5) yes
C1 N2 C3 110.3(5) yes
C1 N2 C6 123.0(5) yes
C3 N2 C6 126.6(6) yes
C1 N5 C4 110.2(6) yes
C1 N5 C21 125.4(6) yes
C4 N5 C21 124.3(6) yes
Au1 N6 S1 118.1(3) yes
Au1 N6 S2 119.1(3) yes
S1 N6 S2 122.6(4) yes
Au1 C1 N2 128.3(5) yes
Au1 C1 N5 125.8(5) yes
N2 C1 N5 105.8(5) yes
N2 C3 C4 106.7(6) yes
N5 C4 C3 107.0(7) yes
N2 C6 C7 112.5(5) yes
N2 C6 C20 111.8(5) yes
C7 C6 C20 111.7(5) yes
C6 C7 C8 118.3(6) yes
C6 C7 C12 121.6(6) yes
C8 C7 C12 120.1(6) yes
C7 C8 C9 120.8(7) yes
C8 C9 C10 119.7(7) yes
C9 C10 C11 119.8(7) yes
C10 C11 C12 122.4(7) yes
C7 C12 C11 117.3(6) yes
C7 C12 C13 123.7(6) yes
C11 C12 C13 119.0(6) yes
C12 C13 C14 128.1(6) yes
C13 C14 C15 127.0(6) yes
C14 C15 C16 117.7(6) yes
C14 C15 C20 124.3(6) yes
C16 C15 C20 118.0(6) yes
C15 C16 C17 121.3(6) yes
C16 C17 C18 119.7(7) yes
C17 C18 C19 120.0(7) yes
C18 C19 C20 121.2(7) yes
C6 C20 C15 121.2(6) yes
C6 C20 C19 119.1(6) yes
C15 C20 C19 119.7(6) yes
S1 C23 F1 110.2(7) yes
S1 C23 F2 109.9(7) yes
S1 C23 F3 112.9(7) yes
F1 C23 F2 107.9(8) yes
F1 C23 F3 107.5(8) yes
F2 C23 F3 108.4(8) yes
S2 C24 F4 112.3(8) yes
S2 C24 F5 111.4(9) yes
S2 C24 F6 108.5(8) yes
F4 C24 F5 106.2(10) yes
F4 C24 F6 110.2(11) yes
F5 C24 F6 108.2(10) yes
N2 C3 H3 126.648 no
C4 C3 H3 126.664 no
N5 C4 H4 126.506 no
C3 C4 H4 126.514 no
N2 C6 H6 106.802 no
C7 C6 H6 106.802 no
C20 C6 H6 106.804 no
C7 C8 H8 119.603 no
C9 C8 H8 119.631 no
C8 C9 H9 120.165 no
C10 C9 H9 120.173 no
C9 C10 H10 120.112 no
C11 C10 H10 120.129 no
C10 C11 H11 118.825 no
C12 C11 H11 118.816 no
C12 C13 H13 115.949 no
C14 C13 H13 115.956 no
C13 C14 H14 116.510 no
C15 C14 H14 116.510 no
C15 C16 H16 119.367 no
C17 C16 H16 119.374 no
C16 C17 H17 120.159 no
C18 C17 H17 120.156 no
C17 C18 H18 120.007 no
C19 C18 H18 119.992 no
C18 C19 H19 119.420 no
C20 C19 H19 119.420 no
N5 C21 H21A 109.470 no
N5 C21 H21B 109.470 no
N5 C21 H21C 109.480 no
H21A C21 H21B 109.463 no
H21A C21 H21C 109.476 no
H21B C21 H21C 109.469 no

loop_
_geom_bond_atom_site_label_1
_geom_bond_atom_site_label_2
_geom_bond_distance
_geom_bond_publ_flag
Au1 N6 2.090(6) yes
Au1 C1 1.976(6) yes
S1 O1 1.413(6) yes
S1 O2 1.418(6) yes
S1 N6 1.621(6) yes
S1 C23 1.815(11) yes
S2 O3 1.400(6) yes
S2 O4 1.411(6) yes
S2 N6 1.626(6) yes
S2 C24 1.826(12) yes
F1 C23 1.330(11) yes
F2 C23 1.310(11) yes
F3 C23 1.305(11) yes
F4 C24 1.297(14) yes
F5 C24 1.325(17) yes
F6 C24 1.301(15) yes
N2 C1 1.339(8) yes
N2 C3 1.372(9) yes
N2 C6 1.499(9) yes
N5 C1 1.338(8) yes
N5 C4 1.370(10) yes
N5 C21 1.458(9) yes
C3 C4 1.341(11) yes
C6 C7 1.513(9) yes
C6 C20 1.514(9) yes
C7 C8 1.379(11) yes
C7 C12 1.401(9) yes
C8 C9 1.390(11) yes
C9 C10 1.370(12) yes
C10 C11 1.364(12) yes
C11 C12 1.400(10) yes
C12 C13 1.453(10) yes
C13 C14 1.325(10) yes
C14 C15 1.469(9) yes
C15 C16 1.409(9) yes
C15 C20 1.402(9) yes
C16 C17 1.373(10) yes
C17 C18 1.379(11) yes
C18 C19 1.378(10) yes
C19 C20 1.379(9) yes
C3 H3 0.950 no
C4 H4 0.950 no
C6 H6 1.000 no
C8 H8 0.950 no
C9 H9 0.950 no
C10 H10 0.950 no
C11 H11 0.950 no
C13 H13 0.950 no
C14 H14 0.950 no
C16 H16 0.950 no
C17 H17 0.950 no
C18 H18 0.950 no
C19 H19 0.950 no
C21 H21A 0.980 no
C21 H21B 0.980 no
C21 H21C 0.980 no

loop_
_geom_contact_atom_site_label_1
_geom_contact_atom_site_label_2
_geom_contact_distance
_geom_contact_publ_flag
_geom_contact_site_symmetry_2
Au1 F1 3.555(7) no .
Au1 O1 3.130(6) no .
Au1 O3 3.163(6) no .
Au1 C6 3.397(7) no .
Au1 C7 3.337(7) no .
Au1 C8 3.274(7) no .
Au1 C21 3.366(8) no .
S1 F5 3.419(8) no .
S1 O4 3.079(6) no .
S2 F3 3.358(6) no .
S2 O2 3.098(6) no .
F1 O1 2.819(9) no .
F1 N6 3.091(9) no .
F1 C10 3.391(10) no .
F2 O1 3.043(10) no .
F2 O2 2.913(10) no .
F3 O2 3.040(9) no .
F3 O4 2.874(8) no .
F3 N6 2.998(9) no .
F4 O3 2.849(9) no .
F4 N6 3.110(9) no .
F5 O2 2.935(10) no .
F5 O4 3.021(10) no .
F5 N6 2.995(10) no .
F6 O3 3.009(9) no .
F6 O4 2.865(10) no .
O2 O4 2.846(8) no .
O2 C24 3.574(16) no .
O3 C8 3.248(10) no .
O4 C23 3.501(11) no .
N2 C8 3.526(9) no .
N2 C12 3.126(9) no .
N2 C13 3.208(8) no .
N2 C14 3.224(9) no .
N2 C15 3.131(8) no .
N2 C19 3.517(9) no .
N2 C21 3.553(9) no .
N5 C6 3.581(9) no .
C1 C7 3.090(9) no .
C3 C13 3.524(9) no .
C3 C14 3.151(9) no .
C3 C15 3.112(9) no .
C3 C20 2.894(9) no .
C3 C21 3.586(10) no .
C6 C13 3.004(9) no .
C6 C14 3.017(9) no .
C7 C10 2.774(11) no .
C7 C14 3.111(9) no .
C7 C15 3.109(9) no .
C7 C19 3.535(9) no .
C8 C11 2.735(11) no .
C8 C20 3.523(10) no .
C9 C12 2.793(10) no .
C12 C15 3.106(9) no .
C12 C20 3.134(9) no .
C13 C20 3.120(9) no .
C15 C18 2.787(9) no .
C16 C19 2.749(10) no .
C17 C20 2.782(10) no .
F1 C21 3.558(10) no 3_465
F2 F4 3.060(10) no 3_465
F2 F5 3.558(10) no 3_465
F2 O3 3.439(9) no 1_565
F2 C8 3.301(10) no 1_565
F3 F5 3.588(10) no 3_465
F4 F2 3.060(10) no 3_565
F4 C9 3.443(11) no 3_555
F5 F2 3.558(10) no 3_565
F5 F3 3.588(10) no 3_565
F5 C3 3.375(10) no 2_655
F5 C16 3.416(10) no 2_655
F6 C17 3.308(11) no 2_655
F6 C18 3.537(10) no 2_655
O1 C10 3.565(10) no 3_565
O2 C14 3.449(9) no 4_665
O3 F2 3.439(9) no 1_545
O4 C13 3.266(9) no 4_665
O4 C14 3.256(9) no 4_665
O4 C17 3.368(9) no 4_655
N2 C11 3.456(9) no 3_555
N5 C18 3.540(9) no 1_565
C3 F5 3.375(10) no 2_644
C3 C11 3.502(10) no 3_555
C4 C12 3.561(11) no 3_555
C4 C13 3.406(11) no 3_555
C4 C14 3.434(11) no 3_555
C8 F2 3.301(10) no 1_545
C9 F4 3.443(11) no 3_455
C10 O1 3.565(10) no 3_465
C11 N2 3.456(9) no 3_455
C11 C3 3.502(10) no 3_455
C12 C4 3.561(11) no 3_455
C13 O4 3.266(9) no 4_664
C13 C4 3.406(11) no 3_455
C14 O2 3.449(9) no 4_664
C14 O4 3.256(9) no 4_664
C14 C4 3.434(11) no 3_455
C16 F5 3.416(10) no 2_644
C17 F6 3.308(11) no 2_644
C17 O4 3.368(9) no 4_654
C18 F6 3.537(10) no 2_644
C18 N5 3.540(9) no 1_545
C21 F1 3.558(10) no 3_565
Au1 H6 3.2531 no .
Au1 H8 3.2266 no .
Au1 H21B 2.8215 no .
F1 H10 3.4464 no .
F3 H9 3.2923 no .
O1 H21B 3.4725 no .
O3 H8 2.5719 no .
O3 H9 3.3567 no .
N2 H4 3.0999 no .
N5 H3 3.1020 no .
C1 H3 3.1382 no .
C1 H4 3.1345 no .
C1 H6 2.7076 no .
C1 H21A 3.0327 no .
C1 H21B 2.5745 no .
C1 H21C 3.1558 no .
C3 H6 3.1469 no .
C3 H14 3.4626 no .
C4 H21A 2.8302 no .
C4 H21B 3.2743 no .
C4 H21C 2.6998 no .
C6 H3 2.8671 no .
C6 H8 2.6162 no .
C6 H19 2.6286 no .
C7 H9 3.2630 no .
C7 H11 3.2502 no .
C7 H13 3.2814 no .
C8 H6 2.4699 no .
C8 H10 3.2469 no .
C9 H11 3.2165 no .
C10 H8 3.2412 no .
C11 H9 3.2235 no .
C11 H13 2.6469 no .
C12 H6 3.3249 no .
C12 H8 3.2650 no .
C12 H10 3.2750 no .
C12 H14 3.3126 no .
C13 H3 3.5463 no .
C13 H11 2.6007 no .
C14 H3 2.8273 no .
C14 H16 2.6013 no .
C15 H3 2.6184 no .
C15 H6 3.3240 no .
C15 H13 3.3168 no .
C15 H17 3.2812 no .
C15 H19 3.2615 no .
C16 H3 3.4323 no .
C16 H14 2.6453 no .
C16 H18 3.2376 no .
C17 H19 3.2415 no .
C18 H16 3.2351 no .
C19 H3 3.5490 no .
C19 H6 2.4854 no .
C19 H17 3.2459 no .
C20 H3 2.6757 no .
C20 H14 3.3054 no .
C20 H16 3.2686 no .
C20 H18 3.2555 no .
C21 H4 2.7925 no .
H3 H4 2.4739 no .
H3 H6 3.5041 no .
H3 H14 3.0025 no .
H4 H21A 2.9768 no .
H4 H21C 2.7386 no .
H6 H8 2.2228 no .
H6 H19 2.2420 no .
H8 H9 2.3373 no .
H9 H10 2.3241 no .
H10 H11 2.2987 no .
H11 H13 2.4737 no .
H13 H14 2.1653 no .
H14 H16 2.4649 no .
H16 H17 2.3162 no .
H17 H18 2.3321 no .
H18 H19 2.3198 no .
Au1 H19 3.5769 no 1_565
S2 H17 3.4795 no 4_655
F1 H8 3.5197 no 1_565
F1 H19 3.2225 no 1_565
F1 H21A 3.1267 no 3_465
F1 H21B 3.1032 no 3_465
F2 H8 2.6561 no 1_565
F2 H9 3.3139 no 1_565
F2 H16 3.1341 no 4_665
F3 H14 3.0493 no 4_665
F4 H9 2.6119 no 3_555
F4 H16 3.4673 no 2_655
F4 H17 3.5649 no 2_655
F5 H3 2.4793 no 2_655
F5 H16 3.4300 no 2_655
F6 H3 3.5119 no 2_655
F6 H4 3.5085 no 2_645
F6 H17 3.4523 no 2_655
F6 H21C 3.3070 no 2_645
O1 H6 3.2188 no 1_565
O1 H8 3.4344 no 1_565
O1 H10 2.6205 no 3_565
O1 H19 2.9628 no 1_565
O2 H4 3.1049 no 2_655
O2 H14 2.7919 no 4_665
O2 H16 2.9877 no 4_665
O3 H16 3.4290 no 4_655
O4 H13 2.5934 no 4_665
O4 H14 2.5777 no 4_665
O4 H17 2.4897 no 4_655
N2 H11 3.2627 no 3_555
N2 H18 3.0581 no 1_565
N5 H18 2.8572 no 1_565
C1 H18 2.8078 no 1_565
C3 H11 3.1887 no 3_555
C3 H18 3.3025 no 1_565
C4 H18 3.1712 no 1_565
C6 H11 3.5834 no 3_555
C6 H21A 3.5205 no 3_455
C7 H21A 3.2503 no 3_455
C8 H21A 3.5612 no 3_455
C10 H6 3.2522 no 3_455
C10 H21B 3.4775 no 3_465
C11 H6 3.5132 no 3_455
C11 H21B 3.3674 no 3_465
C11 H21C 3.1971 no 3_465
C12 H18 3.2183 no 1_565
C12 H21A 3.5806 no 3_455
C13 H4 3.2621 no 3_455
C13 H17 3.2817 no 1_565
C13 H18 2.9945 no 1_565
C14 H4 2.9484 no 3_455
C15 H4 3.1005 no 3_455
C15 H21A 3.0631 no 3_455
C16 H4 3.0723 no 3_455
C16 H21A 3.3992 no 3_455
C16 H21C 3.5798 no 3_455
C17 H13 2.9985 no 1_545
C17 H21A 3.4786 no 3_455
C17 H21C 3.4639 no 3_455
C18 H13 3.1270 no 1_545
C18 H21A 3.2189 no 3_455
C18 H21C 3.5899 no 1_545
C18 H21C 3.5820 no 3_455
C19 H11 3.4746 no 3_555
C19 H21A 2.9119 no 3_455
C19 H21C 3.5250 no 1_545
C20 H21A 2.8324 no 3_455
C21 H11 3.0878 no 3_565
C21 H18 3.5169 no 1_565
C21 H19 3.4155 no 1_565
C23 H8 3.5008 no 1_565
C24 H3 3.5317 no 2_655
H3 F5 2.4793 no 2_644
H3 F6 3.5119 no 2_644
H3 C24 3.5317 no 2_644
H3 H11 3.3101 no 3_555
H4 F6 3.5085 no 2_654
H4 O2 3.1049 no 2_644
H4 C13 3.2621 no 3_555
H4 C14 2.9484 no 3_555
H4 C15 3.1005 no 3_555
H4 C16 3.0723 no 3_555
H4 H14 3.2153 no 3_555
H4 H16 2.9387 no 3_555
H6 O1 3.2188 no 1_545
H6 C10 3.2522 no 3_555
H6 C11 3.5132 no 3_555
H6 H10 2.7526 no 3_555
H6 H11 3.2323 no 3_555
H8 F1 3.5197 no 1_545
H8 F2 2.6561 no 1_545
H8 O1 3.4344 no 1_545
H8 C23 3.5008 no 1_545
H9 F2 3.3139 no 1_545
H9 F4 2.6119 no 3_455
H10 O1 2.6205 no 3_465
H10 H6 2.7526 no 3_455
H10 H19 3.2501 no 3_455
H10 H21B 3.1072 no 3_465
H11 N2 3.2627 no 3_455
H11 C3 3.1887 no 3_455
H11 C6 3.5834 no 3_455
H11 C19 3.4746 no 3_455
H11 C21 3.0878 no 3_465
H11 H3 3.3101 no 3_455
H11 H6 3.2323 no 3_455
H11 H19 3.1701 no 3_455
H11 H21A 3.5273 no 3_465
H11 H21B 2.8863 no 3_465
H11 H21C 2.4724 no 3_465
H13 O4 2.5934 no 4_664
H13 C17 2.9985 no 1_565
H13 C18 3.1270 no 1_565
H13 H17 2.5257 no 1_565
H13 H18 2.7461 no 1_565
H13 H21C 3.4336 no 3_465
H14 F3 3.0493 no 4_664
H14 O2 2.7919 no 4_664
H14 O4 2.5777 no 4_664
H14 H4 3.2153 no 3_455
H14 H17 3.5193 no 1_565
H16 F2 3.1341 no 4_664
H16 F4 3.4673 no 2_644
H16 F5 3.4300 no 2_644
H16 O2 2.9877 no 4_664
H16 O3 3.4290 no 4_654
H16 H4 2.9387 no 3_455
H17 S2 3.4795 no 4_654
H17 F4 3.5649 no 2_644
H17 F6 3.4523 no 2_644
H17 O4 2.4897 no 4_654
H17 C13 3.2817 no 1_545
H17 H13 2.5257 no 1_545
H17 H14 3.5193 no 1_545
H18 N2 3.0581 no 1_545
H18 N5 2.8572 no 1_545
H18 C1 2.8078 no 1_545
H18 C3 3.3025 no 1_545
H18 C4 3.1712 no 1_545
H18 C12 3.2183 no 1_545
H18 C13 2.9945 no 1_545
H18 C21 3.5169 no 1_545
H18 H13 2.7461 no 1_545
H18 H21B 3.5846 no 1_545
H18 H21C 3.4039 no 1_545
H19 Au1 3.5769 no 1_545
H19 F1 3.2225 no 1_545
H19 O1 2.9628 no 1_545
H19 C21 3.4155 no 1_545
H19 H10 3.2501 no 3_555
H19 H11 3.1701 no 3_555
H19 H21A 3.3236 no 3_455
H19 H21B 2.9511 no 1_545
H19 H21C 3.2450 no 1_545
H21A F1 3.1267 no 3_565
H21A C6 3.5205 no 3_555
H21A C7 3.2503 no 3_555
H21A C8 3.5612 no 3_555
H21A C12 3.5806 no 3_555
H21A C15 3.0631 no 3_555
H21A C16 3.3992 no 3_555
H21A C17 3.4786 no 3_555
H21A C18 3.2189 no 3_555
H21A C19 2.9119 no 3_555
H21A C20 2.8324 no 3_555
H21A H11 3.5273 no 3_565
H21A H19 3.3236 no 3_555
H21B F1 3.1032 no 3_565
H21B C10 3.4775 no 3_565
H21B C11 3.3674 no 3_565
H21B H10 3.1072 no 3_565
H21B H11 2.8863 no 3_565
H21B H18 3.5846 no 1_565
H21B H19 2.9511 no 1_565
H21C F6 3.3070 no 2_654
H21C C11 3.1971 no 3_565
H21C C16 3.5798 no 3_555
H21C C17 3.4639 no 3_555
H21C C18 3.5899 no 1_565
H21C C18 3.5820 no 3_555
H21C C19 3.5250 no 1_565
H21C H11 2.4724 no 3_565
H21C H13 3.4336 no 3_565
H21C H18 3.4039 no 1_565
H21C H19 3.2450 no 1_565

loop_
_geom_torsion_atom_site_label_1
_geom_torsion_atom_site_label_2
_geom_torsion_atom_site_label_3
_geom_torsion_atom_site_label_4
_geom_torsion
_geom_torsion_publ_flag
O1 S1 N6 Au1 -22.7(5) no
O1 S1 N6 S2 162.3(5) no
O1 S1 C23 F1 45.5(6) no
O1 S1 C23 F2 -73.3(7) no
O1 S1 C23 F3 165.6(6) no
O2 S1 N6 Au1 -158.9(4) no
O2 S1 N6 S2 26.1(6) no
O2 S1 C23 F1 174.7(5) no
O2 S1 C23 F2 56.0(7) no
O2 S1 C23 F3 -65.1(7) no
N6 S1 C23 F1 -66.8(6) no
N6 S1 C23 F2 174.4(5) no
N6 S1 C23 F3 53.3(7) no
C23 S1 N6 Au1 87.5(5) no
C23 S1 N6 S2 -87.5(5) no
O3 S2 N6 Au1 -16.9(5) no
O3 S2 N6 S1 158.0(5) no
O3 S2 C24 F4 48.0(10) no
O3 S2 C24 F5 166.9(6) no
O3 S2 C24 F6 -74.1(9) no
O4 S2 N6 Au1 -153.9(4) no
O4 S2 N6 S1 21.0(6) no
O4 S2 C24 F4 176.2(8) no
O4 S2 C24 F5 -64.9(8) no
O4 S2 C24 F6 54.1(9) no
N6 S2 C24 F4 -65.4(10) no
N6 S2 C24 F5 53.5(8) no
N6 S2 C24 F6 172.5(7) no
C24 S2 N6 Au1 92.9(6) no
C24 S2 N6 S1 -92.1(6) no
C1 N2 C3 C4 -1.4(7) no
C3 N2 C1 Au1 178.5(5) no
C3 N2 C1 N5 0.9(7) no
C1 N2 C6 C7 60.4(7) no
C1 N2 C6 C20 -173.0(5) no
C6 N2 C1 Au1 -6.4(9) no
C6 N2 C1 N5 176.0(5) no
C3 N2 C6 C7 -125.4(6) no
C3 N2 C6 C20 1.3(8) no
C6 N2 C3 C4 -176.2(5) no
C1 N5 C4 C3 -0.7(8) no
C4 N5 C1 Au1 -177.8(5) no
C4 N5 C1 N2 -0.2(7) no
C21 N5 C1 Au1 3.1(9) no
C21 N5 C1 N2 -179.2(5) no
C21 N5 C4 C3 178.4(6) no
N2 C3 C4 N5 1.2(8) no
N2 C6 C7 C8 -116.9(6) no
N2 C6 C7 C12 62.5(7) no
N2 C6 C20 C15 -65.2(7) no
N2 C6 C20 C19 115.9(6) no
C7 C6 C20 C15 61.9(7) no
C7 C6 C20 C19 -117.0(6) no
C20 C6 C7 C8 116.4(6) no
C20 C6 C7 C12 -64.2(7) no
C6 C7 C8 C9 177.7(5) no
C6 C7 C12 C11 -176.1(5) no
C6 C7 C12 C13 6.6(9) no
C8 C7 C12 C11 3.2(9) no
C8 C7 C12 C13 -174.0(5) no
C12 C7 C8 C9 -1.7(9) no
C7 C8 C9 C10 -1.1(11) no
C8 C9 C10 C11 2.1(12) no
C9 C10 C11 C12 -0.4(11) no
C10 C11 C12 C7 -2.2(10) no
C10 C11 C12 C13 175.1(6) no
C7 C12 C13 C14 32.4(10) no
C11 C12 C13 C14 -144.8(6) no
C12 C13 C14 C15 -1.3(11) no
C13 C14 C15 C16 146.6(6) no
C13 C14 C15 C20 -32.5(10) no
C14 C15 C16 C17 -175.8(5) no
C14 C15 C20 C6 -3.4(9) no
C14 C15 C20 C19 175.5(5) no
C16 C15 C20 C6 177.6(5) no
C16 C15 C20 C19 -3.5(9) no
C20 C15 C16 C17 3.3(9) no
C15 C16 C17 C18 0.1(10) no
C16 C17 C18 C19 -3.2(11) no
C17 C18 C19 C20 3.0(10) no
C18 C19 C20 C6 179.4(6) no
C18 C19 C20 C15 0.5(10) no
